data_4340921
loop_
_publ_author_name
'Mahmudov, Kamran T.'
'Kopylovich, Maximilian N.'
'Sabbatini, Alessandra'
'Drew, Michael G. B.'
'Martins, Lu\'isa M D R S'
'Pettinari, Claudio'
'Pombeiro, Armando J. L.'

_publ_section_title
;
 Cooperative metal-ligand assisted E/Z isomerization and cyano activation
 at Cu(II) and Co(II) complexes of arylhydrazones of active methylene
 nitriles.
;
_journal_issue 18
_journal_name_full 'Inorganic chemistry'
_journal_page_first 9946
_journal_page_last 9958
_journal_paper_doi 10.1021/ic501704g
_journal_volume 53
_journal_year 2014
_chemical_formula_sum 'C16 H14 Cu N6 O5 S'
_chemical_formula_weight 465.93
_chemical_name_systematic
;
 ?
;
_space_group_IT_number 15
_symmetry_cell_setting monoclinic
_symmetry_space_group_name_Hall '-C 2yc'
_symmetry_space_group_name_H-M 'C 1 2/c 1'
_atom_sites_solution_hydrogens geom
_atom_sites_solution_primary direct
_atom_sites_solution_secondary difmap
_audit_creation_method SHELXL-97
_cell_angle_alpha 90.00
_cell_angle_beta 110.955(5)
_cell_angle_gamma 90.00
_cell_formula_units_Z 8
_cell_length_a 24.4955(10)
_cell_length_b 9.1010(3)
_cell_length_c 17.6828(8)
_cell_measurement_reflns_used 9896
_cell_measurement_temperature 150(2)
_cell_measurement_theta_max 29.99
_cell_measurement_theta_min 3.36
_cell_volume 3681.4(3)
_computing_cell_refinement 'Crysalis, Oxford Diffraction'
_computing_data_collection 'Crysalis, Oxford Diffraction'
_computing_data_reduction 'Crysalis, Oxford Diffraction'
_computing_molecular_graphics PLATON(Spek,2004)
_computing_publication_material 'SHELXL-97, PLATON'
_computing_structure_refinement 'SHELXL-97 (Sheldrick, 1997)'
_computing_structure_solution 'SHELXS-97 (Sheldrick, 1997)'
_diffrn_ambient_temperature 150(2)
_diffrn_measured_fraction_theta_full 0.969
_diffrn_measured_fraction_theta_max 0.969
_diffrn_measurement_device 'Oxford Diffaction X-Calibur System'
_diffrn_measurement_device_type 'CCD diffractometer'
_diffrn_measurement_method '321 frames, counting time 10 s.'
_diffrn_radiation_monochromator graphite
_diffrn_radiation_source 'fine-focus sealed tube'
_diffrn_radiation_type MoK\a
_diffrn_radiation_wavelength 0.71073
_diffrn_reflns_av_R_equivalents 0.0324
_diffrn_reflns_av_sigmaI/netI 0.0549
_diffrn_reflns_limit_h_max 34
_diffrn_reflns_limit_h_min -26
_diffrn_reflns_limit_k_max 12
_diffrn_reflns_limit_k_min -6
_diffrn_reflns_limit_l_max 24
_diffrn_reflns_limit_l_min -23
_diffrn_reflns_number 9896
_diffrn_reflns_theta_full 29.99
_diffrn_reflns_theta_max 29.99
_diffrn_reflns_theta_min 3.36
_diffrn_standards_decay_% n/a
_diffrn_standards_interval_count n/a
_diffrn_standards_interval_time n/a
_diffrn_standards_number n/a
_exptl_absorpt_coefficient_mu 1.344
_exptl_absorpt_correction_T_max 1.000
_exptl_absorpt_correction_T_min 0.876
_exptl_absorpt_correction_type empirical
_exptl_absorpt_process_details 'ABSPACK, Oxford Diffraction Ltd'
_exptl_crystal_colour green
_exptl_crystal_density_diffrn 1.681
_exptl_crystal_density_method 'not measured'
_exptl_crystal_description block
_exptl_crystal_F_000 1896
_exptl_crystal_size_max 0.35
_exptl_crystal_size_mid 0.20
_exptl_crystal_size_min 0.15
_refine_diff_density_max 0.829
_refine_diff_density_min -0.590
_refine_diff_density_rms 0.090
_refine_ls_extinction_method none
_refine_ls_goodness_of_fit_ref 1.008
_refine_ls_hydrogen_treatment mixed
_refine_ls_matrix_type full
_refine_ls_number_parameters 269
_refine_ls_number_reflns 5205
_refine_ls_number_restraints 3
_refine_ls_restrained_S_all 1.008
_refine_ls_R_factor_all 0.0615
_refine_ls_R_factor_gt 0.0449
_refine_ls_shift/su_max 0.001
_refine_ls_shift/su_mean 0.000
_refine_ls_structure_factor_coef Fsqd
_refine_ls_weighting_details 'calc w=1/[\s^2^(Fo^2^)+(0.0400P)^2^+5.3600P] where P=(Fo^2^+2Fc^2^)/3'
_refine_ls_weighting_scheme calc
_refine_ls_wR_factor_gt 0.0965
_refine_ls_wR_factor_ref 0.1046
_reflns_number_gt 4130
_reflns_number_total 5205
_reflns_threshold_expression >2sigma(I)
_cod_data_source_file ic501704g_si_010.cif
_cod_data_source_block 10
_cod_depositor_comments 'Adding full bibliography for 4340912--4340921.cif.'
_cod_original_sg_symbol_H-M C2/c
_cod_database_code 4340921

loop_
_symmetry_equiv_pos_as_xyz
'x, y, z'
'-x, y, -z+1/2'
'x+1/2, y+1/2, z'
'-x+1/2, y+1/2, -z+1/2'
'-x, -y, -z'
'x, -y, z-1/2'
'-x+1/2, -y+1/2, -z'
'x+1/2, -y+1/2, z-1/2'

loop_
_atom_site_label
_atom_site_type_symbol
_atom_site_fract_x
_atom_site_fract_y
_atom_site_fract_z
_atom_site_U_iso_or_equiv
_atom_site_adp_type
_atom_site_occupancy
_atom_site_symmetry_multiplicity
_atom_site_calc_flag
_atom_site_refinement_flags
Cu1 Cu 0.139027(13) 0.58685(3) 0.14432(2) 0.01679(9) Uani 1 1 d .
O11 O 0.19469(7) 0.75525(18) 0.16886(12) 0.0223(4) Uani 1 1 d .
S12 S 0.16644(3) 0.89632(7) 0.13259(4) 0.02063(14) Uani 1 1 d .
O13 O 0.12603(9) 0.8756(2) 0.05114(13) 0.0328(5) Uani 1 1 d .
O14 O 0.21031(8) 1.0090(2) 0.14163(12) 0.0260(4) Uani 1 1 d .
C16 C 0.13790(12) 1.0827(3) 0.23329(19) 0.0265(6) Uani 1 1 d .
H16 H 0.1616 1.1507 0.2204 0.032 Uiso 1 1 calc R
C17 C 0.11243(13) 1.1188(3) 0.2892(2) 0.0319(7) Uani 1 1 d .
H17 H 0.1177 1.2118 0.3125 0.038 Uiso 1 1 calc R
C18 C 0.07893(12) 1.0148(3) 0.31012(19) 0.0280(6) Uani 1 1 d .
H18 H 0.0626 1.0376 0.3487 0.034 Uiso 1 1 calc R
C19 C 0.06955(11) 0.8771(3) 0.27411(17) 0.0210(5) Uani 1 1 d .
H19 H 0.0478 0.8077 0.2899 0.025 Uiso 1 1 calc R
C32 C 0.23228(11) 0.3758(3) 0.14491(16) 0.0194(5) Uani 1 1 d .
H32 H 0.2244 0.3326 0.1876 0.023 Uiso 1 1 calc R
C33 C 0.27741(11) 0.3197(3) 0.12344(17) 0.0209(5) Uani 1 1 d .
H33 H 0.2995 0.2404 0.1513 0.025 Uiso 1 1 calc R
C34 C 0.28897(11) 0.3840(3) 0.05982(17) 0.0210(5) Uani 1 1 d .
C35 C 0.25482(12) 0.5014(3) 0.01902(17) 0.0245(6) Uani 1 1 d .
H35 H 0.2615 0.5457 -0.0243 0.029 Uiso 1 1 calc R
C36 C 0.21072(11) 0.5511(3) 0.04426(17) 0.0219(5) Uani 1 1 d .
H36 H 0.1879 0.6299 0.0172 0.026 Uiso 1 1 calc R
C231 C -0.04960(12) 0.4986(3) 0.14089(18) 0.0242(6) Uani 1 1 d .
C242 C 0.01184(13) 0.1874(3) 0.0323(2) 0.0358(7) Uani 1 1 d .
H22A H 0.0215 0.2217 -0.0128 0.054 Uiso 1 1 calc R
H22B H -0.0195 0.1174 0.0136 0.054 Uiso 1 1 calc R
H22C H 0.0455 0.1415 0.0712 0.054 Uiso 1 1 calc R
C341 C 0.33471(12) 0.3251(3) 0.03481(18) 0.0258(6) Uani 1 1 d .
N212 N -0.09469(10) 0.4789(3) 0.14527(17) 0.0321(6) Uani 1 1 d .
N342 N 0.36976(11) 0.2742(3) 0.01463(17) 0.0346(6) Uani 1 1 d .
O241 O -0.00588(9) 0.3078(2) 0.06884(14) 0.0325(5) Uani 1 1 d .
C15 C 0.12830(11) 0.9455(3) 0.19620(17) 0.0188(5) Uani 1 1 d .
C20 C 0.09236(10) 0.8415(2) 0.21442(16) 0.0167(5) Uani 1 1 d .
C23 C 0.00699(11) 0.5272(3) 0.13703(17) 0.0204(5) Uani 1 1 d .
C24 C 0.03148(11) 0.4190(3) 0.09792(17) 0.0209(5) Uani 1 1 d .
N21 N 0.08062(8) 0.7015(2) 0.17426(13) 0.0157(4) Uani 1 1 d .
N22 N 0.02933(9) 0.6546(2) 0.17011(14) 0.0182(4) Uani 1 1 d .
N25 N 0.08243(9) 0.4344(2) 0.09326(14) 0.0207(4) Uani 1 1 d .
H23 H 0.0924 0.3708 0.0646 0.025 Uiso 1 1 calc R
N31 N 0.19964(9) 0.4900(2) 0.10634(13) 0.0182(4) Uani 1 1 d .
O1 O 0.17390(8) 0.4767(2) 0.26665(12) 0.0265(4) Uani 1 1 d D
H1 H 0.1529(10) 0.474(3) 0.2953(16) 0.032 Uiso 1 1 d D
H2 H 0.2096(7) 0.485(4) 0.2981(16) 0.032 Uiso 1 1 d D

loop_
_atom_site_aniso_label
_atom_site_aniso_U_11
_atom_site_aniso_U_22
_atom_site_aniso_U_33
_atom_site_aniso_U_23
_atom_site_aniso_U_13
_atom_site_aniso_U_12
Cu1 0.01187(15) 0.01693(14) 0.02362(18) -0.00243(12) 0.00884(13) -0.00028(11)
O11 0.0158(8) 0.0190(8) 0.0359(11) -0.0043(8) 0.0137(8) -0.0018(7)
S12 0.0166(3) 0.0230(3) 0.0253(3) 0.0005(3) 0.0112(3) -0.0038(2)
O13 0.0270(11) 0.0452(12) 0.0257(11) -0.0002(9) 0.0088(9) -0.0085(9)
O14 0.0215(9) 0.0255(9) 0.0353(12) 0.0031(8) 0.0155(9) -0.0071(8)
C16 0.0230(13) 0.0166(11) 0.0430(18) 0.0018(12) 0.0156(13) -0.0007(10)
C17 0.0311(16) 0.0188(12) 0.049(2) -0.0090(13) 0.0182(15) -0.0028(11)
C18 0.0257(14) 0.0256(13) 0.0380(17) -0.0079(12) 0.0177(13) -0.0003(11)
C19 0.0155(11) 0.0203(11) 0.0306(15) -0.0009(11) 0.0126(11) 0.0001(10)
C32 0.0171(12) 0.0182(10) 0.0250(14) -0.0014(10) 0.0103(11) -0.0020(9)
C33 0.0165(12) 0.0181(11) 0.0276(14) -0.0005(10) 0.0071(11) 0.0023(10)
C34 0.0169(12) 0.0211(11) 0.0270(14) -0.0043(10) 0.0104(11) -0.0001(10)
C35 0.0266(13) 0.0270(12) 0.0261(14) 0.0046(11) 0.0170(12) 0.0052(11)
C36 0.0210(13) 0.0219(11) 0.0242(14) 0.0014(10) 0.0100(11) 0.0051(10)
C231 0.0223(13) 0.0190(11) 0.0323(15) -0.0019(11) 0.0110(12) -0.0037(10)
C242 0.0276(16) 0.0330(15) 0.045(2) -0.0138(14) 0.0113(14) -0.0003(13)
C341 0.0246(14) 0.0261(12) 0.0297(15) 0.0009(12) 0.0133(12) 0.0036(11)
N212 0.0221(12) 0.0309(12) 0.0468(17) -0.0001(12) 0.0165(12) -0.0063(10)
N342 0.0308(13) 0.0384(13) 0.0398(16) -0.0018(12) 0.0190(12) 0.0089(11)
O241 0.0241(10) 0.0231(9) 0.0467(14) -0.0100(9) 0.0082(10) -0.0048(8)
C15 0.0147(11) 0.0175(10) 0.0260(14) 0.0025(10) 0.0093(11) 0.0008(9)
C20 0.0109(11) 0.0140(10) 0.0244(13) 0.0007(9) 0.0056(10) 0.0005(9)
C23 0.0134(11) 0.0193(11) 0.0292(14) -0.0007(11) 0.0084(11) -0.0039(9)
C24 0.0162(12) 0.0190(11) 0.0251(14) 0.0003(10) 0.0045(11) -0.0028(10)
N21 0.0109(9) 0.0140(8) 0.0236(11) -0.0006(8) 0.0078(9) -0.0011(7)
N22 0.0113(9) 0.0167(9) 0.0277(12) 0.0003(9) 0.0085(9) -0.0012(8)
N25 0.0163(10) 0.0196(9) 0.0265(12) -0.0067(9) 0.0082(9) -0.0006(8)
N31 0.0141(9) 0.0177(9) 0.0239(11) -0.0027(9) 0.0082(9) -0.0003(8)
O1 0.0182(9) 0.0372(11) 0.0271(11) 0.0043(9) 0.0118(8) 0.0029(9)

loop_
_atom_type_symbol
_atom_type_description
_atom_type_scat_dispersion_real
_atom_type_scat_dispersion_imag
_atom_type_scat_source
C C 0.0033 0.0016 'International Tables Vol C Tables 4.2.6.8 and 6.1.1.4'
H H 0.0000 0.0000 'International Tables Vol C Tables 4.2.6.8 and 6.1.1.4'
N N 0.0061 0.0033 'International Tables Vol C Tables 4.2.6.8 and 6.1.1.4'
O O 0.0106 0.0060 'International Tables Vol C Tables 4.2.6.8 and 6.1.1.4'
Cu Cu 0.3201 1.2651 'International Tables Vol C Tables 4.2.6.8 and 6.1.1.4'
S S 0.1246 0.1234 'International Tables Vol C Tables 4.2.6.8 and 6.1.1.4'

loop_
_geom_angle_atom_site_label_1
_geom_angle_atom_site_label_2
_geom_angle_atom_site_label_3
_geom_angle
N25 Cu1 N21 92.11(8)
N25 Cu1 O11 165.96(9)
N21 Cu1 O11 92.28(7)
N25 Cu1 N31 91.21(8)
N21 Cu1 N31 173.45(8)
O11 Cu1 N31 83.21(7)
N25 Cu1 O1 95.22(9)
N21 Cu1 O1 92.27(8)
O11 Cu1 O1 97.93(8)
N31 Cu1 O1 93.05(8)
S12 O11 Cu1 113.11(10)
O13 S12 O14 114.82(12)
O13 S12 O11 111.43(12)
O14 S12 O11 110.45(11)
O13 S12 C15 109.94(12)
O14 S12 C15 106.95(11)
O11 S12 C15 102.43(11)
C17 C16 C15 120.4(2)
C18 C17 C16 119.3(2)
C17 C18 C19 120.7(3)
C18 C19 C20 120.7(2)
N31 C32 C33 122.3(2)
C34 C33 C32 118.8(2)
C33 C34 C35 119.1(2)
C33 C34 C341 119.8(2)
C35 C34 C341 121.0(2)
C36 C35 C34 118.6(2)
N31 C36 C35 122.6(2)
N212 C231 C23 178.2(3)
N342 C341 C34 177.7(3)
C24 O241 C242 118.8(2)
C16 C15 C20 120.7(2)
C16 C15 S12 119.43(19)
C20 C15 S12 119.64(18)
C19 C20 C15 118.0(2)
C19 C20 N21 121.0(2)
C15 C20 N21 121.0(2)
N22 C23 C231 113.0(2)
N22 C23 C24 128.9(2)
C231 C23 C24 118.1(2)
N25 C24 O241 127.1(2)
N25 C24 C23 122.2(2)
O241 C24 C23 110.7(2)
N22 N21 C20 109.69(18)
N22 N21 Cu1 125.67(15)
C20 N21 Cu1 124.11(14)
N21 N22 C23 123.3(2)
C24 N25 Cu1 126.56(18)
C32 N31 C36 118.6(2)
C32 N31 Cu1 122.73(17)
C36 N31 Cu1 118.37(16)

loop_
_geom_bond_atom_site_label_1
_geom_bond_atom_site_label_2
_geom_bond_distance
Cu1 N25 1.941(2)
Cu1 N21 1.9896(18)
Cu1 O11 1.9933(17)
Cu1 N31 2.0359(19)
Cu1 O1 2.257(2)
O11 S12 1.4904(18)
S12 O13 1.439(2)
S12 O14 1.4520(18)
S12 C15 1.758(2)
C16 C17 1.384(4)
C16 C15 1.391(4)
C17 C18 1.387(4)
C18 C19 1.387(4)
C19 C20 1.398(3)
C32 N31 1.340(3)
C32 C33 1.388(3)
C33 C34 1.384(4)
C34 C35 1.389(4)
C34 C341 1.447(3)
C35 C36 1.384(3)
C36 N31 1.342(3)
C231 N212 1.148(3)
C231 C23 1.436(3)
C242 O241 1.417(3)
C341 N342 1.139(3)
O241 C24 1.338(3)
C15 C20 1.407(3)
C20 N21 1.436(3)
C23 N22 1.326(3)
C23 C24 1.451(3)
C24 N25 1.288(3)
N21 N22 1.304(2)

loop_
_geom_hbond_atom_site_label_D
_geom_hbond_atom_site_label_H
_geom_hbond_atom_site_label_A
_geom_hbond_distance_DH
_geom_hbond_distance_HA
_geom_hbond_distance_DA
_geom_hbond_angle_DHA
_geom_hbond_site_symmetry_A
N25 H23 N342 0.86 2.34 3.196(3) 170.8 7
O1 H1 N212 0.842(17) 2.052(17) 2.890(3) 174(3) 2
O1 H2 O14 0.856(17) 1.880(17) 2.733(3) 175(3) 4_545
